data_7043160
loop_
_publ_author_name
'Pinkas, Jiri'
'Gyepes, Robert'
'Cisarova, Ivana'
'Kubi\<sta, Ji\<r\'i'
'Horacek, Michal'
'Mach, Karel'

_publ_section_title
;
 Decamethyltitanocene hydride intermediates in hydrogenation of
 corresponding titanocene-(\h2-ethene) or (\h2-alkyne) complexes and
 effects of bulkier auxiliary ligands
;
_journal_name_full 'Dalton Trans.'
_journal_paper_doi 10.1039/C7DT01545C
_journal_year 2017
_chemical_formula_sum 'C60 H92.5 Cl0.75 Ti3'
_chemical_formula_weight 984.12
_space_group_crystal_system monoclinic
_space_group_IT_number 15
_space_group_name_Hall '-C 2yc'
_space_group_name_H-M_alt 'C 1 2/c 1'
_symmetry_space_group_name_Hall '-C 2yc'
_symmetry_space_group_name_H-M 'C 1 2/c 1'
_atom_sites_solution_hydrogens mixed
_audit_creation_method SHELXL-2014/7
_audit_update_record
;
2017-04-25 deposited with the CCDC.
2017-05-30 downloaded from the CCDC.
;
_cell_angle_alpha 90
_cell_angle_beta 108.619(2)
_cell_angle_gamma 90
_cell_formula_units_Z 4
_cell_length_a 31.2307(16)
_cell_length_b 8.4988(4)
_cell_length_c 22.5450(10)
_cell_measurement_reflns_used 125
_cell_measurement_temperature 150(2)
_cell_measurement_theta_max 21.6722
_cell_measurement_theta_min 2.5892
_cell_volume 5670.8(5)
_computing_structure_refinement 'SHELXL-2014/7 (Sheldrick, 2014)'
_diffrn_ambient_temperature 150(2)
_diffrn_measured_fraction_theta_full 0.998
_diffrn_measured_fraction_theta_max 0.997
_diffrn_measurement_device_type 'Bruker D8 VENTURE'
_diffrn_radiation_type MoK\a
_diffrn_radiation_wavelength 0.71073
_diffrn_reflns_av_R_equivalents 0.0516
_diffrn_reflns_av_unetI/netI 0.0200
_diffrn_reflns_Laue_measured_fraction_full 0.998
_diffrn_reflns_Laue_measured_fraction_max 0.997
_diffrn_reflns_limit_h_max 40
_diffrn_reflns_limit_h_min -40
_diffrn_reflns_limit_k_max 10
_diffrn_reflns_limit_k_min -10
_diffrn_reflns_limit_l_max 28
_diffrn_reflns_limit_l_min -28
_diffrn_reflns_number 71667
_diffrn_reflns_point_group_measured_fraction_full 0.998
_diffrn_reflns_point_group_measured_fraction_max 0.997
_diffrn_reflns_theta_full 25.242
_diffrn_reflns_theta_max 27.134
_diffrn_reflns_theta_min 2.493
_exptl_absorpt_coefficient_mu 0.482
_exptl_crystal_colour orange-red
_exptl_crystal_density_diffrn 1.153
_exptl_crystal_description fragment
_exptl_crystal_F_000 2125
_exptl_crystal_size_max 0.627
_exptl_crystal_size_mid 0.480
_exptl_crystal_size_min 0.384
_refine_diff_density_max 1.182
_refine_diff_density_min -0.890
_refine_diff_density_rms 0.061
_refine_ls_extinction_method none
_refine_ls_goodness_of_fit_ref 1.082
_refine_ls_hydrogen_treatment mixed
_refine_ls_matrix_type full
_refine_ls_number_parameters 317
_refine_ls_number_reflns 6250
_refine_ls_number_restraints 2
_refine_ls_restrained_S_all 1.084
_refine_ls_R_factor_all 0.0689
_refine_ls_R_factor_gt 0.0559
_refine_ls_shift/su_max 0.001
_refine_ls_shift/su_mean 0.000
_refine_ls_structure_factor_coef Fsqd
_refine_ls_weighting_details 'w=1/[\s^2^(Fo^2^)+(0.0586P)^2^+14.8082P] where P=(Fo^2^+2Fc^2^)/3'
_refine_ls_weighting_scheme calc
_refine_ls_wR_factor_gt 0.1398
_refine_ls_wR_factor_ref 0.1493
_reflns_Friedel_coverage 0.000
_reflns_number_gt 5214
_reflns_number_total 6250
_reflns_threshold_expression 'I > 2\s(I)'
_cod_data_source_file c7dt01545c8.cif
_cod_data_source_block tiebh
_cod_original_formula_sum 'C60 H92.50 Cl0.75 Ti3'
_cod_database_code 7043160
_shelx_shelxl_version_number 2014/7
_shelx_space_group_comment
;
The symmetry employed for this shelxl refinement is uniquely defined
by the following loop, which should always be used as a source of
symmetry information in preference to the above space-group names.
They are only intended as comments.
;
_shelx_estimated_absorpt_t_min 0.752
_shelx_estimated_absorpt_t_max 0.836

loop_
_space_group_symop_operation_xyz
'x, y, z'
'-x, y, -z+1/2'
'x+1/2, y+1/2, z'
'-x+1/2, y+1/2, -z+1/2'
'-x, -y, -z'
'x, -y, z-1/2'
'-x+1/2, -y+1/2, -z'
'x+1/2, -y+1/2, z-1/2'

loop_
_atom_site_label
_atom_site_type_symbol
_atom_site_fract_x
_atom_site_fract_y
_atom_site_fract_z
_atom_site_U_iso_or_equiv
_atom_site_adp_type
_atom_site_occupancy
_atom_site_site_symmetry_order
_atom_site_calc_flag
_atom_site_refinement_flags_posn
_atom_site_refinement_flags_adp
_atom_site_refinement_flags_occupancy
_atom_site_disorder_assembly
_atom_site_disorder_group
Ti1 Ti 0.16528(2) 0.58013(6) 0.32403(2) 0.03567(15) Uani 1 1 d D . . . .
Cl1 Cl 0.16992(9) 0.3142(3) 0.28815(12) 0.0713(12) Uani 0.366(4) 1 d . . P A 1
H1 H 0.188(2) 0.421(7) 0.285(3) 0.086 Uiso 0.634(4) 1 d D U P A 2
H2 H 0.156(2) 0.376(5) 0.324(3) 0.086 Uiso 0.634(4) 1 d D U P A 2
C1 C 0.11113(8) 0.7888(3) 0.29207(11) 0.0281(5) Uani 1 1 d . . . . .
C2 C 0.13563(8) 0.7811(3) 0.24899(11) 0.0297(5) Uani 1 1 d . . . . .
C3 C 0.12632(8) 0.6343(3) 0.21799(11) 0.0300(5) Uani 1 1 d . . . . .
C4 C 0.09641(8) 0.5501(3) 0.24253(11) 0.0294(5) Uani 1 1 d . . . . .
C5 C 0.08773(8) 0.6451(3) 0.28904(11) 0.0296(5) Uani 1 1 d . . . . .
C6 C 0.05603(11) 0.6064(4) 0.32507(15) 0.0495(7) Uani 1 1 d . . . . .
H6A H 0.0656 0.6620 0.3652 0.074 Uiso 1 1 calc R U . . .
H6B H 0.0565 0.4927 0.3326 0.074 Uiso 1 1 calc R U . . .
H6C H 0.0253 0.6392 0.3009 0.074 Uiso 1 1 calc R U . . .
C7 C 0.07507(12) 0.3934(4) 0.22038(15) 0.0512(8) Uani 1 1 d . . . . .
H7A H 0.0461 0.4094 0.1875 0.077 Uiso 1 1 calc R U . . .
H7B H 0.0701 0.3370 0.2555 0.077 Uiso 1 1 calc R U . . .
H7C H 0.0951 0.3316 0.2037 0.077 Uiso 1 1 calc R U . . .
C8 C 0.14298(11) 0.5813(4) 0.16557(14) 0.0481(7) Uani 1 1 d . . . . .
H8A H 0.1439 0.4661 0.1647 0.072 Uiso 1 1 calc R U . . .
H8B H 0.1734 0.6232 0.1722 0.072 Uiso 1 1 calc R U . . .
H8C H 0.1225 0.6202 0.1256 0.072 Uiso 1 1 calc R U . . .
C9 C 0.16199(11) 0.9127(3) 0.23273(15) 0.0461(7) Uani 1 1 d . . . . .
H9A H 0.1450 0.9554 0.1916 0.069 Uiso 1 1 calc R U . . .
H9B H 0.1912 0.8727 0.2317 0.069 Uiso 1 1 calc R U . . .
H9C H 0.1670 0.9960 0.2643 0.069 Uiso 1 1 calc R U . . .
C10 C 0.10396(10) 0.9332(3) 0.32638(13) 0.0386(6) Uani 1 1 d . . . . .
H10A H 0.1289 1.0071 0.3310 0.058 Uiso 1 1 calc R U . . .
H10B H 0.1030 0.9031 0.3679 0.058 Uiso 1 1 calc R U . . .
H10C H 0.0754 0.9834 0.3026 0.058 Uiso 1 1 calc R U . . .
C11 C 0.20436(8) 0.4868(3) 0.42464(11) 0.0337(5) Uani 1 1 d . . . . .
C12 C 0.23496(8) 0.4871(3) 0.39057(12) 0.0328(5) Uani 1 1 d . . . . .
C13 C 0.24162(9) 0.6442(3) 0.37568(13) 0.0381(6) Uani 1 1 d . . . . .
C14 C 0.21584(10) 0.7419(3) 0.40193(13) 0.0442(7) Uani 1 1 d . . . . .
C15 C 0.19212(10) 0.6428(4) 0.43189(12) 0.0444(7) Uani 1 1 d . . . . .
C16 C 0.16344(15) 0.6951(6) 0.47052(17) 0.0826(14) Uani 1 1 d . . . . .
H16A H 0.1356 0.6327 0.4593 0.124 Uiso 1 1 calc R U . . .
H16B H 0.1558 0.8067 0.4625 0.124 Uiso 1 1 calc R U . . .
H16C H 0.1802 0.6802 0.5150 0.124 Uiso 1 1 calc R U . . .
C17 C 0.21912(15) 0.9187(4) 0.4060(2) 0.0803(14) Uani 1 1 d . . . . .
H17A H 0.2450 0.9488 0.4421 0.120 Uiso 1 1 calc R U . . .
H17B H 0.1914 0.9617 0.4110 0.120 Uiso 1 1 calc R U . . .
H17C H 0.2231 0.9606 0.3676 0.120 Uiso 1 1 calc R U . . .
C18 C 0.27360(13) 0.6987(5) 0.3426(2) 0.0699(11) Uani 1 1 d . . . . .
H18A H 0.3048 0.6846 0.3700 0.105 Uiso 1 1 calc R U . . .
H18B H 0.2682 0.8102 0.3317 0.105 Uiso 1 1 calc R U . . .
H18C H 0.2688 0.6369 0.3043 0.105 Uiso 1 1 calc R U . . .
C19 C 0.25931(12) 0.3468(4) 0.37589(19) 0.0591(9) Uani 1 1 d . . . . .
H19A H 0.2904 0.3444 0.4047 0.089 Uiso 1 1 calc R U . . .
H19B H 0.2598 0.3546 0.3327 0.089 Uiso 1 1 calc R U . . .
H19C H 0.2436 0.2502 0.3807 0.089 Uiso 1 1 calc R U . . .
C20 C 0.18923(12) 0.3434(4) 0.45223(16) 0.0579(9) Uani 1 1 d . . . . .
H20A H 0.2106 0.3226 0.4939 0.087 Uiso 1 1 calc R U . . .
H20B H 0.1881 0.2524 0.4251 0.087 Uiso 1 1 calc R U . . .
H20C H 0.1591 0.3623 0.4556 0.087 Uiso 1 1 calc R U . . .
Ti2 Ti 0.0000 1.0000 0.5000 0.03542(18) Uani 1 2 d S . P . .
C21 C 0.04304(8) 1.0504(3) 0.43350(11) 0.0259(5) Uani 1 1 d . . . . .
C22 C 0.00967(8) 0.9383(3) 0.40365(11) 0.0279(5) Uani 1 1 d . . . . .
C23 C 0.01732(8) 0.8006(3) 0.44092(11) 0.0263(5) Uani 1 1 d . . . . .
C24 C 0.05608(8) 0.8271(3) 0.49398(11) 0.0285(5) Uani 1 1 d . . . . .
C25 C 0.07201(8) 0.9812(3) 0.48922(11) 0.0285(5) Uani 1 1 d . . . . .
C26 C 0.11376(10) 1.0562(4) 0.53277(15) 0.0510(8) Uani 1 1 d . . . . .
H26A H 0.1213 1.0064 0.5740 0.076 Uiso 1 1 calc R U . . .
H26B H 0.1083 1.1687 0.5367 0.076 Uiso 1 1 calc R U . . .
H26C H 0.1389 1.0426 0.5161 0.076 Uiso 1 1 calc R U . . .
C27 C 0.07686(11) 0.7097(4) 0.54507(15) 0.0514(8) Uani 1 1 d . . . . .
H27A H 0.0900 0.6228 0.5281 0.077 Uiso 1 1 calc R U . . .
H27B H 0.0535 0.6686 0.5614 0.077 Uiso 1 1 calc R U . . .
H27C H 0.1005 0.7612 0.5789 0.077 Uiso 1 1 calc R U . . .
C28 C -0.00936(10) 0.6505(3) 0.42697(14) 0.0433(7) Uani 1 1 d . . . . .
H28A H -0.0358 0.6649 0.3897 0.065 Uiso 1 1 calc R U . . .
H28B H -0.0193 0.6227 0.4627 0.065 Uiso 1 1 calc R U . . .
H28C H 0.0096 0.5660 0.4194 0.065 Uiso 1 1 calc R U . . .
C29 C -0.02613(11) 0.9588(4) 0.34104(14) 0.0504(7) Uani 1 1 d . . . . .
H29A H -0.0366 1.0682 0.3364 0.076 Uiso 1 1 calc R U . . .
H29B H -0.0516 0.8887 0.3383 0.076 Uiso 1 1 calc R U . . .
H29C H -0.0135 0.9329 0.3077 0.076 Uiso 1 1 calc R U . . .
C30 C 0.04893(10) 1.2104(3) 0.40836(14) 0.0413(6) Uani 1 1 d . . . . .
H30A H 0.0710 1.2038 0.3858 0.062 Uiso 1 1 calc R U . . .
H30B H 0.0597 1.2849 0.4432 0.062 Uiso 1 1 calc R U . . .
H30C H 0.0199 1.2467 0.3797 0.062 Uiso 1 1 calc R U . . .

loop_
_atom_site_aniso_label
_atom_site_aniso_U_11
_atom_site_aniso_U_22
_atom_site_aniso_U_33
_atom_site_aniso_U_23
_atom_site_aniso_U_13
_atom_site_aniso_U_12
Ti1 0.0337(3) 0.0369(3) 0.0280(2) -0.00232(19) -0.00204(18) 0.00541(19)
Cl1 0.0831(19) 0.0336(13) 0.0615(16) -0.0240(10) -0.0271(12) 0.0281(11)
C1 0.0299(11) 0.0271(11) 0.0271(11) -0.0014(9) 0.0087(9) 0.0047(9)
C2 0.0317(12) 0.0285(12) 0.0297(11) -0.0007(9) 0.0110(9) 0.0001(10)
C3 0.0339(12) 0.0310(12) 0.0244(11) -0.0020(9) 0.0085(9) 0.0015(10)
C4 0.0322(12) 0.0271(12) 0.0243(11) -0.0021(9) 0.0024(9) -0.0017(9)
C5 0.0288(12) 0.0318(12) 0.0282(11) 0.0010(10) 0.0090(9) 0.0007(10)
C6 0.0515(17) 0.0547(19) 0.0515(17) -0.0008(14) 0.0292(15) -0.0069(14)
C7 0.065(2) 0.0388(16) 0.0447(16) -0.0086(13) 0.0113(15) -0.0182(14)
C8 0.0623(19) 0.0516(18) 0.0378(14) -0.0086(13) 0.0265(14) 0.0000(15)
C9 0.0573(18) 0.0386(15) 0.0493(16) -0.0002(13) 0.0269(14) -0.0094(13)
C10 0.0436(15) 0.0325(13) 0.0400(14) -0.0056(11) 0.0139(12) 0.0070(11)
C11 0.0318(12) 0.0383(14) 0.0267(11) -0.0003(10) 0.0033(9) 0.0019(11)
C12 0.0287(12) 0.0249(12) 0.0424(14) 0.0038(10) 0.0079(10) 0.0033(10)
C13 0.0345(13) 0.0281(13) 0.0476(15) 0.0008(11) 0.0074(11) -0.0051(10)
C14 0.0515(16) 0.0260(13) 0.0398(14) -0.0118(11) -0.0071(12) 0.0043(12)
C15 0.0440(15) 0.0572(18) 0.0273(12) -0.0123(12) 0.0047(11) 0.0103(14)
C16 0.093(3) 0.111(4) 0.0461(19) -0.013(2) 0.0252(19) 0.048(3)
C17 0.093(3) 0.0263(16) 0.085(3) -0.0183(17) -0.023(2) 0.0069(17)
C18 0.059(2) 0.063(2) 0.093(3) 0.019(2) 0.032(2) -0.0135(18)
C19 0.063(2) 0.0407(17) 0.086(3) 0.0100(17) 0.0424(19) 0.0186(15)
C20 0.057(2) 0.065(2) 0.0555(19) 0.0134(17) 0.0232(16) -0.0060(17)
Ti2 0.0381(4) 0.0341(4) 0.0437(4) -0.0066(3) 0.0266(3) -0.0013(3)
C21 0.0283(11) 0.0212(11) 0.0316(11) -0.0010(9) 0.0146(9) 0.0004(9)
C22 0.0297(11) 0.0269(12) 0.0267(11) 0.0000(9) 0.0083(9) -0.0005(9)
C23 0.0300(11) 0.0229(11) 0.0295(11) -0.0017(9) 0.0142(9) -0.0035(9)
C24 0.0296(12) 0.0295(12) 0.0290(11) 0.0068(9) 0.0132(9) 0.0004(9)
C25 0.0255(11) 0.0331(12) 0.0286(11) -0.0020(9) 0.0109(9) -0.0042(9)
C26 0.0399(16) 0.0575(19) 0.0485(17) -0.0075(15) 0.0043(13) -0.0160(14)
C27 0.0501(17) 0.0552(19) 0.0485(16) 0.0254(15) 0.0151(14) 0.0052(15)
C28 0.0505(17) 0.0308(14) 0.0532(17) -0.0033(12) 0.0229(14) -0.0130(12)
C29 0.0466(17) 0.0550(19) 0.0375(15) 0.0065(13) -0.0037(13) -0.0019(14)
C30 0.0484(16) 0.0237(12) 0.0559(17) 0.0061(12) 0.0222(13) 0.0004(11)

loop_
_atom_type_symbol
_atom_type_description
_atom_type_scat_dispersion_real
_atom_type_scat_dispersion_imag
_atom_type_scat_source
C C 0.0033 0.0016 'International Tables Vol C Tables 4.2.6.8 and 6.1.1.4'
H H 0.0000 0.0000 'International Tables Vol C Tables 4.2.6.8 and 6.1.1.4'
Cl Cl 0.1484 0.1585 'International Tables Vol C Tables 4.2.6.8 and 6.1.1.4'
Ti Ti 0.2776 0.4457 'International Tables Vol C Tables 4.2.6.8 and 6.1.1.4'

loop_
_geom_angle_atom_site_label_1
_geom_angle_atom_site_label_2
_geom_angle_atom_site_label_3
_geom_angle
_geom_angle_site_symmetry_1
_geom_angle_site_symmetry_3
C11 Ti1 C12 34.81(9) . .
C11 Ti1 C4 141.44(9) . .
C12 Ti1 C4 152.92(9) . .
C11 Ti1 C3 171.33(9) . .
C12 Ti1 C3 141.84(9) . .
C4 Ti1 C3 35.13(8) . .
C11 Ti1 C13 57.90(9) . .
C12 Ti1 C13 34.79(9) . .
C4 Ti1 C13 159.69(10) . .
C3 Ti1 C13 124.69(9) . .
C11 Ti1 C5 124.33(9) . .
C12 Ti1 C5 159.03(9) . .
C4 Ti1 C5 34.96(8) . .
C3 Ti1 C5 58.19(8) . .
C13 Ti1 C5 151.46(9) . .
C11 Ti1 C15 34.69(10) . .
C12 Ti1 C15 57.86(9) . .
C4 Ti1 C15 139.63(10) . .
C3 Ti1 C15 153.84(10) . .
C13 Ti1 C15 58.00(10) . .
C5 Ti1 C15 106.24(9) . .
C11 Ti1 C2 153.76(9) . .
C12 Ti1 C2 140.14(9) . .
C4 Ti1 C2 58.04(8) . .
C3 Ti1 C2 34.80(8) . .
C13 Ti1 C2 106.78(9) . .
C5 Ti1 C2 57.90(8) . .
C15 Ti1 C2 119.98(10) . .
C11 Ti1 C14 57.67(10) . .
C12 Ti1 C14 57.59(9) . .
C4 Ti1 C14 149.49(9) . .
C3 Ti1 C14 129.81(10) . .
C13 Ti1 C14 34.60(10) . .
C5 Ti1 C14 118.58(10) . .
C15 Ti1 C14 34.91(11) . .
C2 Ti1 C14 97.23(9) . .
C11 Ti1 C1 129.83(9) . .
C12 Ti1 C1 149.43(9) . .
C4 Ti1 C1 57.63(8) . .
C3 Ti1 C1 57.61(8) . .
C13 Ti1 C1 118.85(9) . .
C5 Ti1 C1 34.58(8) . .
C15 Ti1 C1 97.27(9) . .
C2 Ti1 C1 34.54(8) . .
C14 Ti1 C1 91.86(9) . .
C11 Ti1 Cl1 86.51(9) . .
C12 Ti1 Cl1 75.95(8) . .
C4 Ti1 Cl1 77.01(8) . .
C3 Ti1 Cl1 84.83(8) . .
C13 Ti1 Cl1 102.80(9) . .
C5 Ti1 Cl1 105.73(9) . .
C15 Ti1 Cl1 120.97(10) . .
C2 Ti1 Cl1 119.02(8) . .
C14 Ti1 Cl1 133.44(9) . .
C1 Ti1 Cl1 134.60(8) . .
C11 Ti1 H1 93(2) . .
C12 Ti1 H1 69(2) . .
C4 Ti1 H1 87(2) . .
C3 Ti1 H1 79(2) . .
C13 Ti1 H1 85(2) . .
C5 Ti1 H1 121(2) . .
C15 Ti1 H1 126(2) . .
C2 Ti1 H1 108(2) . .
C14 Ti1 H1 120(2) . .
C1 Ti1 H1 137(2) . .
C11 Ti1 H2 73(2) . .
C12 Ti1 H2 78(2) . .
C4 Ti1 H2 77(2) . .
C3 Ti1 H2 99(2) . .
C13 Ti1 H2 112(2) . .
C5 Ti1 H2 95(2) . .
C15 Ti1 H2 103(2) . .
C2 Ti1 H2 133(2) . .
C14 Ti1 H2 130(2) . .
C1 Ti1 H2 129(2) . .
H1 Ti1 H2 51(3) . .
C5 C1 C2 108.1(2) . .
C5 C1 C10 124.7(2) . .
C2 C1 C10 126.3(2) . .
C5 C1 Ti1 71.30(13) . .
C2 C1 Ti1 71.84(13) . .
C10 C1 Ti1 130.94(17) . .
C3 C2 C1 108.0(2) . .
C3 C2 C9 125.4(2) . .
C1 C2 C9 126.2(2) . .
C3 C2 Ti1 71.88(14) . .
C1 C2 Ti1 73.62(14) . .
C9 C2 Ti1 126.16(19) . .
C2 C3 C4 108.0(2) . .
C2 C3 C8 125.7(2) . .
C4 C3 C8 126.2(2) . .
C2 C3 Ti1 73.32(13) . .
C4 C3 Ti1 72.39(13) . .
C8 C3 Ti1 122.87(19) . .
C5 C4 C3 107.8(2) . .
C5 C4 C7 125.6(2) . .
C3 C4 C7 126.4(2) . .
C5 C4 Ti1 72.76(13) . .
C3 C4 Ti1 72.48(13) . .
C7 C4 Ti1 123.61(19) . .
C1 C5 C4 108.1(2) . .
C1 C5 C6 125.6(2) . .
C4 C5 C6 126.2(2) . .
C1 C5 Ti1 74.13(13) . .
C4 C5 Ti1 72.28(14) . .
C6 C5 Ti1 123.41(19) . .
C5 C6 H6A 109.5 . .
C5 C6 H6B 109.5 . .
H6A C6 H6B 109.5 . .
C5 C6 H6C 109.5 . .
H6A C6 H6C 109.5 . .
H6B C6 H6C 109.5 . .
C4 C7 H7A 109.5 . .
C4 C7 H7B 109.5 . .
H7A C7 H7B 109.5 . .
C4 C7 H7C 109.5 . .
H7A C7 H7C 109.5 . .
H7B C7 H7C 109.5 . .
C3 C8 H8A 109.5 . .
C3 C8 H8B 109.5 . .
H8A C8 H8B 109.5 . .
C3 C8 H8C 109.5 . .
H8A C8 H8C 109.5 . .
H8B C8 H8C 109.5 . .
C2 C9 H9A 109.5 . .
C2 C9 H9B 109.5 . .
H9A C9 H9B 109.5 . .
C2 C9 H9C 109.5 . .
H9A C9 H9C 109.5 . .
H9B C9 H9C 109.5 . .
C1 C10 H10A 109.5 . .
C1 C10 H10B 109.5 . .
H10A C10 H10B 109.5 . .
C1 C10 H10C 109.5 . .
H10A C10 H10C 109.5 . .
H10B C10 H10C 109.5 . .
C15 C11 C12 108.6(2) . .
C15 C11 C20 125.5(3) . .
C12 C11 C20 125.7(3) . .
C15 C11 Ti1 73.50(15) . .
C12 C11 Ti1 72.84(14) . .
C20 C11 Ti1 122.5(2) . .
C11 C12 C13 108.1(2) . .
C11 C12 C19 126.7(2) . .
C13 C12 C19 125.1(3) . .
C11 C12 Ti1 72.35(14) . .
C13 C12 Ti1 72.91(15) . .
C19 C12 Ti1 123.7(2) . .
C12 C13 C14 108.1(2) . .
C12 C13 C18 125.8(3) . .
C14 C13 C18 125.9(3) . .
C12 C13 Ti1 72.30(15) . .
C14 C13 Ti1 73.79(16) . .
C18 C13 Ti1 123.7(2) . .
C13 C14 C15 107.7(2) . .
C13 C14 C17 125.1(3) . .
C15 C14 C17 126.5(3) . .
C13 C14 Ti1 71.61(15) . .
C15 C14 Ti1 71.75(15) . .
C17 C14 Ti1 129.5(2) . .
C11 C15 C14 107.5(2) . .
C11 C15 C16 125.6(3) . .
C14 C15 C16 126.6(3) . .
C11 C15 Ti1 71.81(15) . .
C14 C15 Ti1 73.33(15) . .
C16 C15 Ti1 125.6(2) . .
C15 C16 H16A 109.5 . .
C15 C16 H16B 109.5 . .
H16A C16 H16B 109.5 . .
C15 C16 H16C 109.5 . .
H16A C16 H16C 109.5 . .
H16B C16 H16C 109.5 . .
C14 C17 H17A 109.5 . .
C14 C17 H17B 109.5 . .
H17A C17 H17B 109.5 . .
C14 C17 H17C 109.5 . .
H17A C17 H17C 109.5 . .
H17B C17 H17C 109.5 . .
C13 C18 H18A 109.5 . .
C13 C18 H18B 109.5 . .
H18A C18 H18B 109.5 . .
C13 C18 H18C 109.5 . .
H18A C18 H18C 109.5 . .
H18B C18 H18C 109.5 . .
C12 C19 H19A 109.5 . .
C12 C19 H19B 109.5 . .
H19A C19 H19B 109.5 . .
C12 C19 H19C 109.5 . .
H19A C19 H19C 109.5 . .
H19B C19 H19C 109.5 . .
C11 C20 H20A 109.5 . .
C11 C20 H20B 109.5 . .
H20A C20 H20B 109.5 . .
C11 C20 H20C 109.5 . .
H20A C20 H20C 109.5 . .
H20B C20 H20C 109.5 . .
C24 Ti2 C24 180.0 5_576 .
C24 Ti2 C23 144.36(8) 5_576 .
C24 Ti2 C23 35.64(8) . .
C24 Ti2 C23 35.64(8) 5_576 5_576
C24 Ti2 C23 144.36(8) . 5_576
C23 Ti2 C23 180.0 . 5_576
C24 Ti2 C25 35.35(8) 5_576 5_576
C24 Ti2 C25 144.65(8) . 5_576
C23 Ti2 C25 121.07(8) . 5_576
C23 Ti2 C25 58.93(8) 5_576 5_576
C24 Ti2 C25 144.65(8) 5_576 .
C24 Ti2 C25 35.35(8) . .
C23 Ti2 C25 58.93(8) . .
C23 Ti2 C25 121.07(8) 5_576 .
C25 Ti2 C25 180.0 5_576 .
C24 Ti2 C22 58.81(8) 5_576 5_576
C24 Ti2 C22 121.19(8) . 5_576
C23 Ti2 C22 144.71(8) . 5_576
C23 Ti2 C22 35.29(8) 5_576 5_576
C25 Ti2 C22 58.47(8) 5_576 5_576
C25 Ti2 C22 121.53(8) . 5_576
C24 Ti2 C22 121.19(8) 5_576 .
C24 Ti2 C22 58.81(8) . .
C23 Ti2 C22 35.30(8) . .
C23 Ti2 C22 144.71(8) 5_576 .
C25 Ti2 C22 121.53(8) 5_576 .
C25 Ti2 C22 58.47(8) . .
C22 Ti2 C22 180.0 5_576 .
C24 Ti2 C21 121.15(8) 5_576 .
C24 Ti2 C21 58.85(8) . .
C23 Ti2 C21 58.81(8) . .
C23 Ti2 C21 121.19(8) 5_576 .
C25 Ti2 C21 144.78(8) 5_576 .
C25 Ti2 C21 35.23(8) . .
C22 Ti2 C21 144.96(8) 5_576 .
C22 Ti2 C21 35.04(8) . .
C24 Ti2 C21 58.85(8) 5_576 5_576
C24 Ti2 C21 121.15(8) . 5_576
C23 Ti2 C21 121.19(8) . 5_576
C23 Ti2 C21 58.81(8) 5_576 5_576
C25 Ti2 C21 35.22(8) 5_576 5_576
C25 Ti2 C21 144.77(8) . 5_576
C22 Ti2 C21 35.04(8) 5_576 5_576
C22 Ti2 C21 144.96(8) . 5_576
C21 Ti2 C21 180.00(7) . 5_576
C22 C21 C25 107.8(2) . .
C22 C21 C30 126.1(2) . .
C25 C21 C30 125.9(2) . .
C22 C21 Ti2 72.30(13) . .
C25 C21 Ti2 72.11(13) . .
C30 C21 Ti2 124.61(16) . .
C21 C22 C23 108.4(2) . .
C21 C22 C29 125.6(2) . .
C23 C22 C29 125.9(2) . .
C21 C22 Ti2 72.66(13) . .
C23 C22 Ti2 71.48(13) . .
C29 C22 Ti2 124.45(19) . .
C22 C23 C24 107.8(2) . .
C22 C23 C28 126.9(2) . .
C24 C23 C28 125.3(2) . .
C22 C23 Ti2 73.22(13) . .
C24 C23 Ti2 72.16(13) . .
C28 C23 Ti2 121.63(17) . .
C25 C24 C23 107.9(2) . .
C25 C24 C27 126.5(2) . .
C23 C24 C27 125.6(2) . .
C25 C24 Ti2 73.12(14) . .
C23 C24 Ti2 72.20(13) . .
C27 C24 Ti2 121.56(18) . .
C24 C25 C21 108.1(2) . .
C24 C25 C26 126.6(2) . .
C21 C25 C26 125.3(2) . .
C24 C25 Ti2 71.53(13) . .
C21 C25 Ti2 72.66(13) . .
C26 C25 Ti2 124.41(19) . .
C25 C26 H26A 109.5 . .
C25 C26 H26B 109.5 . .
H26A C26 H26B 109.5 . .
C25 C26 H26C 109.5 . .
H26A C26 H26C 109.5 . .
H26B C26 H26C 109.5 . .
C24 C27 H27A 109.5 . .
C24 C27 H27B 109.5 . .
H27A C27 H27B 109.5 . .
C24 C27 H27C 109.5 . .
H27A C27 H27C 109.5 . .
H27B C27 H27C 109.5 . .
C23 C28 H28A 109.5 . .
C23 C28 H28B 109.5 . .
H28A C28 H28B 109.5 . .
C23 C28 H28C 109.5 . .
H28A C28 H28C 109.5 . .
H28B C28 H28C 109.5 . .
C22 C29 H29A 109.5 . .
C22 C29 H29B 109.5 . .
H29A C29 H29B 109.5 . .
C22 C29 H29C 109.5 . .
H29A C29 H29C 109.5 . .
H29B C29 H29C 109.5 . .
C21 C30 H30A 109.5 . .
C21 C30 H30B 109.5 . .
H30A C30 H30B 109.5 . .
C21 C30 H30C 109.5 . .
H30A C30 H30C 109.5 . .
H30B C30 H30C 109.5 . .

loop_
_geom_bond_atom_site_label_1
_geom_bond_atom_site_label_2
_geom_bond_distance
_geom_bond_site_symmetry_2
Ti1 C11 2.344(2) .
Ti1 C12 2.351(2) .
Ti1 C4 2.355(2) .
Ti1 C3 2.356(2) .
Ti1 C13 2.359(3) .
Ti1 C5 2.361(2) .
Ti1 C15 2.366(3) .
Ti1 C2 2.374(2) .
Ti1 C14 2.387(3) .
Ti1 C1 2.397(2) .
Ti1 Cl1 2.420(2) .
Ti1 H1 1.88(4) .
Ti1 H2 1.76(4) .
C1 C5 1.414(3) .
C1 C2 1.417(3) .
C1 C10 1.505(3) .
C2 C3 1.415(3) .
C2 C9 1.502(4) .
C3 C4 1.422(3) .
C3 C8 1.504(3) .
C4 C5 1.416(3) .
C4 C7 1.501(4) .
C5 C6 1.504(4) .
C6 H6A 0.9800 .
C6 H6B 0.9800 .
C6 H6C 0.9800 .
C7 H7A 0.9800 .
C7 H7B 0.9800 .
C7 H7C 0.9800 .
C8 H8A 0.9800 .
C8 H8B 0.9800 .
C8 H8C 0.9800 .
C9 H9A 0.9800 .
C9 H9B 0.9800 .
C9 H9C 0.9800 .
C10 H10A 0.9800 .
C10 H10B 0.9800 .
C10 H10C 0.9800 .
C11 C15 1.404(4) .
C11 C12 1.404(4) .
C11 C20 1.511(4) .
C12 C13 1.408(4) .
C12 C19 1.507(4) .
C13 C14 1.411(4) .
C13 C18 1.498(4) .
C14 C15 1.426(5) .
C14 C17 1.507(4) .
C15 C16 1.502(4) .
C16 H16A 0.9800 .
C16 H16B 0.9800 .
C16 H16C 0.9800 .
C17 H17A 0.9800 .
C17 H17B 0.9800 .
C17 H17C 0.9800 .
C18 H18A 0.9800 .
C18 H18B 0.9800 .
C18 H18C 0.9800 .
C19 H19A 0.9800 .
C19 H19B 0.9800 .
C19 H19C 0.9800 .
C20 H20A 0.9800 .
C20 H20B 0.9800 .
C20 H20C 0.9800 .
Ti2 C24 2.323(2) 5_576
Ti2 C24 2.323(2) .
Ti2 C23 2.323(2) .
Ti2 C23 2.323(2) 5_576
Ti2 C25 2.343(2) 5_576
Ti2 C25 2.343(2) .
Ti2 C22 2.346(2) 5_576
Ti2 C22 2.346(2) .
Ti2 C21 2.350(2) .
Ti2 C21 2.351(2) 5_576
C21 C22 1.414(3) .
C21 C25 1.420(3) .
C21 C30 1.507(3) .
C22 C23 1.416(3) .
C22 C29 1.505(3) .
C23 C24 1.422(3) .
C23 C28 1.501(3) .
C24 C25 1.417(3) .
C24 C27 1.505(4) .
C25 C26 1.501(4) .
C26 H26A 0.9800 .
C26 H26B 0.9800 .
C26 H26C 0.9800 .
C27 H27A 0.9800 .
C27 H27B 0.9800 .
C27 H27C 0.9800 .
C28 H28A 0.9800 .
C28 H28B 0.9800 .
C28 H28C 0.9800 .
C29 H29A 0.9800 .
C29 H29B 0.9800 .
C29 H29C 0.9800 .
C30 H30A 0.9800 .
C30 H30B 0.9800 .
C30 H30C 0.9800 .

loop_
_geom_torsion_atom_site_label_1
_geom_torsion_atom_site_label_2
_geom_torsion_atom_site_label_3
_geom_torsion_atom_site_label_4
_geom_torsion
C5 C1 C2 C3 1.7(3)
C10 C1 C2 C3 -167.9(2)
Ti1 C1 C2 C3 64.14(17)
C5 C1 C2 C9 174.4(3)
C10 C1 C2 C9 4.8(4)
Ti1 C1 C2 C9 -123.2(3)
C5 C1 C2 Ti1 -62.46(17)
C10 C1 C2 Ti1 127.9(2)
C1 C2 C3 C4 -0.7(3)
C9 C2 C3 C4 -173.5(3)
Ti1 C2 C3 C4 64.58(17)
C1 C2 C3 C8 175.9(3)
C9 C2 C3 C8 3.1(4)
Ti1 C2 C3 C8 -118.8(3)
C1 C2 C3 Ti1 -65.28(17)
C9 C2 C3 Ti1 121.9(3)
C2 C3 C4 C5 -0.5(3)
C8 C3 C4 C5 -177.1(3)
Ti1 C3 C4 C5 64.65(17)
C2 C3 C4 C7 175.6(3)
C8 C3 C4 C7 -1.0(4)
Ti1 C3 C4 C7 -119.2(3)
C2 C3 C4 Ti1 -65.19(17)
C8 C3 C4 Ti1 118.2(3)
C2 C1 C5 C4 -2.0(3)
C10 C1 C5 C4 167.8(2)
Ti1 C1 C5 C4 -64.82(17)
C2 C1 C5 C6 -177.2(3)
C10 C1 C5 C6 -7.4(4)
Ti1 C1 C5 C6 120.0(3)
C2 C1 C5 Ti1 62.82(17)
C10 C1 C5 Ti1 -127.4(2)
C3 C4 C5 C1 1.6(3)
C7 C4 C5 C1 -174.6(2)
Ti1 C4 C5 C1 66.04(17)
C3 C4 C5 C6 176.7(3)
C7 C4 C5 C6 0.5(4)
Ti1 C4 C5 C6 -118.8(3)
C3 C4 C5 Ti1 -64.47(17)
C7 C4 C5 Ti1 119.4(3)
C15 C11 C12 C13 -0.7(3)
C20 C11 C12 C13 -177.3(3)
Ti1 C11 C12 C13 64.64(18)
C15 C11 C12 C19 175.4(3)
C20 C11 C12 C19 -1.3(5)
Ti1 C11 C12 C19 -119.3(3)
C15 C11 C12 Ti1 -65.30(18)
C20 C11 C12 Ti1 118.0(3)
C11 C12 C13 C14 1.4(3)
C19 C12 C13 C14 -174.8(3)
Ti1 C12 C13 C14 65.64(19)
C11 C12 C13 C18 176.5(3)
C19 C12 C13 C18 0.4(5)
Ti1 C12 C13 C18 -119.2(3)
C11 C12 C13 Ti1 -64.27(18)
C19 C12 C13 Ti1 119.6(3)
C12 C13 C14 C15 -1.5(3)
C18 C13 C14 C15 -176.7(3)
Ti1 C13 C14 C15 63.11(19)
C12 C13 C14 C17 169.5(3)
C18 C13 C14 C17 -5.6(5)
Ti1 C13 C14 C17 -125.8(3)
C12 C13 C14 Ti1 -64.66(19)
C18 C13 C14 Ti1 120.2(3)
C12 C11 C15 C14 -0.3(3)
C20 C11 C15 C14 176.4(3)
Ti1 C11 C15 C14 -65.17(18)
C12 C11 C15 C16 -174.0(3)
C20 C11 C15 C16 2.7(5)
Ti1 C11 C15 C16 121.2(3)
C12 C11 C15 Ti1 64.87(18)
C20 C11 C15 Ti1 -118.4(3)
C13 C14 C15 C11 1.1(3)
C17 C14 C15 C11 -169.8(3)
Ti1 C14 C15 C11 64.16(18)
C13 C14 C15 C16 174.7(3)
C17 C14 C15 C16 3.8(5)
Ti1 C14 C15 C16 -122.3(3)
C13 C14 C15 Ti1 -63.02(19)
C17 C14 C15 Ti1 126.0(3)
C25 C21 C22 C23 0.8(3)
C30 C21 C22 C23 176.7(2)
Ti2 C21 C22 C23 -62.97(16)
C25 C21 C22 C29 -175.8(3)
C30 C21 C22 C29 0.0(4)
Ti2 C21 C22 C29 120.4(3)
C25 C21 C22 Ti2 63.81(16)
C30 C21 C22 Ti2 -120.3(2)
C21 C22 C23 C24 -0.6(3)
C29 C22 C23 C24 176.0(3)
Ti2 C22 C23 C24 -64.36(16)
C21 C22 C23 C28 -179.0(2)
C29 C22 C23 C28 -2.3(4)
Ti2 C22 C23 C28 117.3(2)
C21 C22 C23 Ti2 63.73(16)
C29 C22 C23 Ti2 -119.6(3)
C22 C23 C24 C25 0.2(3)
C28 C23 C24 C25 178.6(2)
Ti2 C23 C24 C25 -64.88(16)
C22 C23 C24 C27 -178.4(2)
C28 C23 C24 C27 -0.1(4)
Ti2 C23 C24 C27 116.5(3)
C22 C23 C24 Ti2 65.06(16)
C28 C23 C24 Ti2 -116.6(2)
C23 C24 C25 C21 0.3(3)
C27 C24 C25 C21 178.9(2)
Ti2 C24 C25 C21 -63.94(16)
C23 C24 C25 C26 -176.1(3)
C27 C24 C25 C26 2.5(4)
Ti2 C24 C25 C26 119.6(3)
C23 C24 C25 Ti2 64.28(16)
C27 C24 C25 Ti2 -117.1(3)
C22 C21 C25 C24 -0.7(3)
C30 C21 C25 C24 -176.6(2)
Ti2 C21 C25 C24 63.21(16)
C22 C21 C25 C26 175.8(2)
C30 C21 C25 C26 -0.1(4)
Ti2 C21 C25 C26 -120.3(3)
C22 C21 C25 Ti2 -63.94(16)
C30 C21 C25 Ti2 120.2(2)
